data_1531314
loop_
_publ_author_name
'Wang, Baoli'
'Kang, Xiaohui'
'Nishiura, Masayoshi'
'Luo, Yi'
'Hou, Zhaomin'

_publ_section_title
;
 Isolation, structure and reactivity of a scandium boryl oxycarbene
 complex
;
_journal_name_full 'Chem. Sci.'
_journal_paper_doi 10.1039/C5SC03138A
_journal_year 2015
_chemical_formula_sum 'C59 H79 B N4 O Sc Si'
_chemical_formula_weight 944.12
_chemical_name_common ScCOMePy
_chemical_name_systematic
; 
 ? 
;
_chemical_properties_physical 'Air-sensitive, Moisture-sensitive, Oxygen-sensitive'
_space_group_IT_number 2
_symmetry_cell_setting triclinic
_symmetry_space_group_name_Hall '-P 1'
_symmetry_space_group_name_H-M 'P -1'
_atom_sites_solution_hydrogens geom
_atom_sites_solution_primary direct
_atom_sites_solution_secondary difmap
_audit_creation_method SHELXL-97
_audit_update_record
;
2015-01-06 deposited with the CCDC.
2015-09-16 downloaded from the CCDC.
;
_cell_angle_alpha 102.293(4)
_cell_angle_beta 99.228(4)
_cell_angle_gamma 91.066(4)
_cell_formula_units_Z 2
_cell_length_a 12.7148(12)
_cell_length_b 14.2837(16)
_cell_length_c 15.4973(17)
_cell_measurement_reflns_used 258
_cell_measurement_temperature 173(2)
_cell_measurement_theta_max 25
_cell_measurement_theta_min 2
_cell_volume 2710.3(5)
_computing_structure_refinement 'SHELXL-97 (Sheldrick, 1997)'
_computing_structure_solution 'SHELXS-97 (Sheldrick, 1990)'
_diffrn_ambient_temperature 173(2)
_diffrn_measured_fraction_theta_full 1.000
_diffrn_measured_fraction_theta_max 1.000
_diffrn_radiation_monochromator graphite
_diffrn_radiation_source 'fine-focus sealed tube'
_diffrn_radiation_type MoK\a
_diffrn_radiation_wavelength 0.71073
_diffrn_reflns_av_R_equivalents 0.0459
_diffrn_reflns_av_sigmaI/netI 0.0281
_diffrn_reflns_limit_h_max 15
_diffrn_reflns_limit_h_min -15
_diffrn_reflns_limit_k_max 16
_diffrn_reflns_limit_k_min -16
_diffrn_reflns_limit_l_max 18
_diffrn_reflns_limit_l_min -18
_diffrn_reflns_number 60753
_diffrn_reflns_theta_full 25.00
_diffrn_reflns_theta_max 25.00
_diffrn_reflns_theta_min 1.46
_exptl_absorpt_coefficient_mu 0.200
_exptl_absorpt_correction_T_max 0.9610
_exptl_absorpt_correction_T_min 0.9423
_exptl_absorpt_correction_type multi-scan
_exptl_absorpt_process_details SADABS
_exptl_crystal_colour colorless
_exptl_crystal_density_diffrn 1.157
_exptl_crystal_density_method 'not measured'
_exptl_crystal_description block
_exptl_crystal_F_000 1018
_exptl_crystal_size_max 0.30
_exptl_crystal_size_mid 0.30
_exptl_crystal_size_min 0.20
_refine_diff_density_max 0.474
_refine_diff_density_min -0.267
_refine_diff_density_rms 0.069
_refine_ls_extinction_method none
_refine_ls_goodness_of_fit_ref 1.063
_refine_ls_hydrogen_treatment noref
_refine_ls_matrix_type full
_refine_ls_number_parameters 608
_refine_ls_number_reflns 9527
_refine_ls_number_restraints 0
_refine_ls_restrained_S_all 1.063
_refine_ls_R_factor_all 0.0508
_refine_ls_R_factor_gt 0.0410
_refine_ls_shift/su_max 0.001
_refine_ls_shift/su_mean 0.000
_refine_ls_structure_factor_coef Fsqd
_refine_ls_weighting_details 'calc w=1/[\s^2^(Fo^2^)+(0.0579P)^2^+1.3104P] where P=(Fo^2^+2Fc^2^)/3'
_refine_ls_weighting_scheme calc
_refine_ls_wR_factor_gt 0.1085
_refine_ls_wR_factor_ref 0.1154
_reflns_number_gt 8066
_reflns_number_total 9527
_reflns_threshold_expression >2sigma(I)
_cod_data_source_file c5sc03138a2.cif
_cod_data_source_block 7
_cod_original_sg_symbol_H-M P-1
_cod_database_code 1531314

loop_
_symmetry_equiv_pos_as_xyz
'x, y, z'
'-x, -y, -z'

loop_
_atom_site_label
_atom_site_type_symbol
_atom_site_fract_x
_atom_site_fract_y
_atom_site_fract_z
_atom_site_U_iso_or_equiv
_atom_site_adp_type
_atom_site_occupancy
_atom_site_symmetry_multiplicity
_atom_site_calc_flag
_atom_site_refinement_flags
_atom_site_disorder_assembly
_atom_site_disorder_group
Sc1 Sc 0.72022(2) 1.07957(2) 0.29833(2) 0.02103(10) Uani 1 1 d . . .
Si1 Si 0.62489(4) 1.26052(3) 0.25780(3) 0.02565(13) Uani 1 1 d . . .
B1 B 0.76018(15) 0.76903(14) 0.27422(13) 0.0211(4) Uani 1 1 d . . .
N1 N 0.58038(11) 1.14501(10) 0.25754(10) 0.0249(3) Uani 1 1 d . . .
N2 N 0.83369(11) 0.74231(10) 0.21288(10) 0.0238(3) Uani 1 1 d . . .
N3 N 0.72937(11) 0.68048(10) 0.29517(10) 0.0227(3) Uani 1 1 d . . .
N4 N 0.68107(12) 1.06119(10) 0.43256(10) 0.0258(3) Uani 1 1 d . . .
O1 O 0.72329(10) 0.94243(8) 0.26791(8) 0.0269(3) Uani 1 1 d . . .
C1 C 0.76994(14) 1.23926(12) 0.28418(12) 0.0259(4) Uani 1 1 d . . .
C2 C 0.81868(14) 1.17240(13) 0.22076(13) 0.0280(4) Uani 1 1 d . . .
C3 C 0.90040(14) 1.12829(13) 0.26741(14) 0.0303(4) Uani 1 1 d . . .
C4 C 0.90312(14) 1.16463(13) 0.36034(14) 0.0312(4) Uani 1 1 d . . .
C5 C 0.82469(14) 1.23332(13) 0.37103(13) 0.0283(4) Uani 1 1 d . . .
C6 C 0.81180(17) 1.29420(15) 0.46049(14) 0.0382(5) Uani 1 1 d . . .
H6A H 0.8102 1.2533 0.5037 0.057 Uiso 1 1 d R . .
H6B H 0.7449 1.3270 0.4541 0.057 Uiso 1 1 d R . .
H6C H 0.8719 1.3419 0.4818 0.057 Uiso 1 1 d R . .
C7 C 0.98148(17) 1.13959(17) 0.43497(16) 0.0455(5) Uani 1 1 d . . .
H7A H 0.9449 1.0989 0.4657 0.068 Uiso 1 1 d R . .
H7B H 1.0110 1.1986 0.4777 0.068 Uiso 1 1 d R . .
H7C H 1.0394 1.1051 0.4099 0.068 Uiso 1 1 d R . .
C8 C 0.97536(16) 1.05934(16) 0.22658(16) 0.0434(5) Uani 1 1 d . . .
H8A H 0.9417 0.9943 0.2107 0.065 Uiso 1 1 d R . .
H8B H 1.0411 1.0611 0.2698 0.065 Uiso 1 1 d R . .
H8C H 0.9923 1.0774 0.1726 0.065 Uiso 1 1 d R . .
C9 C 0.78797(17) 1.14957(16) 0.11991(14) 0.0399(5) Uani 1 1 d . . .
H9A H 0.8289 1.0964 0.0940 0.060 Uiso 1 1 d R . .
H9B H 0.8036 1.2062 0.0970 0.060 Uiso 1 1 d R . .
H9C H 0.7115 1.1313 0.1033 0.060 Uiso 1 1 d R . .
C10 C 0.58368(18) 1.29582(17) 0.14874(15) 0.0447(5) Uani 1 1 d . . .
H10A H 0.5941 1.2428 0.0996 0.067 Uiso 1 1 d R . .
H10B H 0.6271 1.3526 0.1471 0.067 Uiso 1 1 d R . .
H10C H 0.5082 1.3106 0.1422 0.067 Uiso 1 1 d R . .
C11 C 0.57911(17) 1.35948(15) 0.34142(16) 0.0421(5) Uani 1 1 d . . .
H11A H 0.5072 1.3757 0.3177 0.063 Uiso 1 1 d R . .
H11B H 0.6282 1.4161 0.3528 0.063 Uiso 1 1 d R . .
H11C H 0.5780 1.3384 0.3975 0.063 Uiso 1 1 d R . .
C12 C 0.47503(14) 1.10734(13) 0.23315(12) 0.0238(4) Uani 1 1 d . . .
C13 C 0.45218(14) 1.01174(13) 0.18760(13) 0.0297(4) Uani 1 1 d . . .
H13 H 0.5093 0.9722 0.1742 0.036 Uiso 1 1 d R . .
C14 C 0.34838(15) 0.97331(14) 0.16153(14) 0.0357(5) Uani 1 1 d . . .
H14 H 0.3354 0.9083 0.1301 0.043 Uiso 1 1 d R . .
C15 C 0.26329(15) 1.02830(15) 0.18070(14) 0.0357(5) Uani 1 1 d . . .
H15 H 0.1920 1.0019 0.1625 0.043 Uiso 1 1 d R . .
C16 C 0.28401(15) 1.12201(15) 0.22668(15) 0.0383(5) Uani 1 1 d . . .
H16 H 0.2263 1.1604 0.2409 0.046 Uiso 1 1 d R . .
C17 C 0.38737(15) 1.16128(14) 0.25259(14) 0.0339(4) Uani 1 1 d . . .
H17 H 0.3993 1.2263 0.2843 0.041 Uiso 1 1 d R . .
C18 C 0.71598(13) 0.86949(12) 0.31582(11) 0.0211(4) Uani 1 1 d . . .
H18 H 0.6384 0.8573 0.3162 0.025 Uiso 1 1 d R . .
C19 C 0.76911(15) 0.90808(13) 0.41467(12) 0.0273(4) Uani 1 1 d . . .
H19A H 0.7769 0.8537 0.4451 0.033 Uiso 1 1 d R . .
H19B H 0.8416 0.9355 0.4158 0.033 Uiso 1 1 d R . .
C20 C 0.70801(14) 0.98348(13) 0.46636(12) 0.0265(4) Uani 1 1 d . . .
C21 C 0.67757(18) 0.97312(15) 0.54631(13) 0.0381(5) Uani 1 1 d . . .
H21 H 0.6973 0.9185 0.5698 0.046 Uiso 1 1 d R . .
C22 C 0.61912(19) 1.04134(16) 0.59172(14) 0.0428(5) Uani 1 1 d . . .
H22 H 0.5990 1.0344 0.6466 0.051 Uiso 1 1 d R . .
C23 C 0.59033(17) 1.11926(15) 0.55664(14) 0.0384(5) Uani 1 1 d . . .
H23 H 0.5496 1.1672 0.5862 0.046 Uiso 1 1 d R . .
C24 C 0.62218(16) 1.12602(14) 0.47715(13) 0.0330(4) Uani 1 1 d . . .
H24 H 0.6014 1.1795 0.4523 0.040 Uiso 1 1 d R . .
C25 C 0.88385(14) 0.79175(13) 0.15669(12) 0.0270(4) Uani 1 1 d . . .
C26 C 0.99577(15) 0.80113(13) 0.17057(14) 0.0323(4) Uani 1 1 d . A .
C27 C 1.04280(17) 0.83722(15) 0.10804(15) 0.0405(5) Uani 1 1 d . . .
H27 H 1.1184 0.8420 0.1143 0.049 Uiso 1 1 d R . .
C28 C 0.98193(18) 0.86596(16) 0.03753(15) 0.0443(5) Uani 1 1 d . . .
H28 H 1.0157 0.8910 -0.0038 0.053 Uiso 1 1 d R . .
C29 C 0.87252(18) 0.85855(16) 0.02664(14) 0.0405(5) Uani 1 1 d . . .
H29 H 0.8313 0.8802 -0.0214 0.049 Uiso 1 1 d R . .
C30 C 0.82081(15) 0.81974(13) 0.08504(12) 0.0301(4) Uani 1 1 d . . .
C31 C 0.69991(15) 0.80329(14) 0.06738(12) 0.0316(4) Uani 1 1 d . . .
H31 H 0.6764 0.8088 0.1267 0.038 Uiso 1 1 d R . .
C32 C 0.64134(18) 0.87646(17) 0.02186(15) 0.0449(5) Uani 1 1 d . . .
H32A H 0.6658 0.9414 0.0555 0.067 Uiso 1 1 d R . .
H32B H 0.5644 0.8672 0.0202 0.067 Uiso 1 1 d R . .
H32C H 0.6561 0.8679 -0.0394 0.067 Uiso 1 1 d R . .
C33 C 0.66888(18) 0.70105(16) 0.01331(15) 0.0427(5) Uani 1 1 d . . .
H33A H 0.6898 0.6935 -0.0459 0.064 Uiso 1 1 d R . .
H33B H 0.5915 0.6890 0.0063 0.064 Uiso 1 1 d R . .
H33C H 0.7054 0.6552 0.0449 0.064 Uiso 1 1 d R . .
C34 C 1.06304(15) 0.77686(16) 0.25244(16) 0.0413(5) Uani 1 1 d . . .
H34 H 1.0264 0.7212 0.2672 0.050 Uiso 1 1 d R A .
C37 C 0.84332(14) 0.64266(13) 0.19989(13) 0.0288(4) Uani 1 1 d . . .
H37 H 0.8873 0.6067 0.1624 0.035 Uiso 1 1 d R . .
C38 C 0.78203(14) 0.60619(13) 0.24762(12) 0.0271(4) Uani 1 1 d . . .
H38 H 0.7749 0.5403 0.2493 0.033 Uiso 1 1 d R . .
C39 C 0.64225(14) 0.65827(12) 0.33742(12) 0.0245(4) Uani 1 1 d . . .
C40 C 0.66172(16) 0.64739(13) 0.42630(13) 0.0301(4) Uani 1 1 d . . .
C41 C 0.57490(18) 0.62343(15) 0.46360(14) 0.0403(5) Uani 1 1 d . . .
H41 H 0.5860 0.6155 0.5236 0.048 Uiso 1 1 d R . .
C42 C 0.47290(18) 0.61109(15) 0.41434(15) 0.0430(5) Uani 1 1 d . . .
H42 H 0.4145 0.5953 0.4409 0.052 Uiso 1 1 d R . .
C43 C 0.45549(16) 0.62158(14) 0.32726(15) 0.0379(5) Uani 1 1 d . . .
H43 H 0.3849 0.6131 0.2944 0.046 Uiso 1 1 d R . .
C44 C 0.53939(14) 0.64450(13) 0.28610(13) 0.0284(4) Uani 1 1 d . . .
C45 C 0.51864(15) 0.65111(14) 0.18845(13) 0.0324(4) Uani 1 1 d . . .
H45 H 0.5893 0.6636 0.1713 0.039 Uiso 1 1 d R . .
C46 C 0.45014(19) 0.73406(17) 0.17312(16) 0.0479(6) Uani 1 1 d . . .
H46A H 0.3799 0.7240 0.1891 0.072 Uiso 1 1 d R . .
H46B H 0.4415 0.7374 0.1099 0.072 Uiso 1 1 d R . .
H46C H 0.4848 0.7942 0.2105 0.072 Uiso 1 1 d R . .
C47 C 0.4697(3) 0.55749(18) 0.12747(17) 0.0636(7) Uani 1 1 d . . .
H47A H 0.5161 0.5052 0.1367 0.095 Uiso 1 1 d R . .
H47B H 0.4622 0.5631 0.0649 0.095 Uiso 1 1 d R . .
H47C H 0.3994 0.5438 0.1415 0.095 Uiso 1 1 d R . .
C48 C 0.77440(17) 0.65547(14) 0.47851(13) 0.0359(5) Uani 1 1 d . . .
H48 H 0.8196 0.6946 0.4506 0.043 Uiso 1 1 d R . .
C49 C 0.8205(2) 0.55671(17) 0.47181(16) 0.0492(6) Uani 1 1 d . . .
H49A H 0.7794 0.5176 0.5010 0.074 Uiso 1 1 d R . .
H49B H 0.8952 0.5640 0.5016 0.074 Uiso 1 1 d R . .
H49C H 0.8165 0.5251 0.4086 0.074 Uiso 1 1 d R . .
C50 C 0.7821(2) 0.70518(16) 0.57705(14) 0.0506(6) Uani 1 1 d . . .
H50A H 0.7502 0.7676 0.5815 0.076 Uiso 1 1 d R . .
H50B H 0.8573 0.7146 0.6055 0.076 Uiso 1 1 d R . .
H50C H 0.7439 0.6652 0.6074 0.076 Uiso 1 1 d R . .
C51 C 0.7961(3) 0.3868(3) 0.0257(2) 0.0870(10) Uani 1 1 d . . .
H51A H 0.8184 0.3221 0.0031 0.130 Uiso 1 1 d R . .
H51B H 0.7187 0.3887 0.0081 0.130 Uiso 1 1 d R . .
H51C H 0.8147 0.4033 0.0912 0.130 Uiso 1 1 d R . .
C52 C 0.8519(2) 0.4574(2) -0.01291(19) 0.0709(8) Uani 1 1 d . . .
H52A H 0.8247 0.5218 0.0062 0.085 Uiso 1 1 d R . .
H52B H 0.8351 0.4389 -0.0791 0.085 Uiso 1 1 d R . .
C53 C 0.9708(3) 0.4626(2) 0.0159(2) 0.0692(8) Uani 1 1 d . . .
H53A H 0.9868 0.4761 0.0821 0.083 Uiso 1 1 d R . .
H53B H 0.9981 0.3992 -0.0069 0.083 Uiso 1 1 d R . .
C54 C 0.1991(2) 0.4331(2) 0.2320(2) 0.0677(8) Uani 1 1 d . . .
H54 H 0.2689 0.4454 0.2211 0.081 Uiso 1 1 d R . .
C55 C 0.1444(3) 0.3484(2) 0.19003(19) 0.0671(8) Uani 1 1 d . . .
H55 H 0.1756 0.3024 0.1492 0.081 Uiso 1 1 d R . .
C56 C 0.0449(2) 0.3299(2) 0.2066(2) 0.0655(8) Uani 1 1 d . . .
H56 H 0.0071 0.2706 0.1779 0.079 Uiso 1 1 d R . .
C57 C -0.0004(2) 0.3962(2) 0.2644(2) 0.0648(8) Uani 1 1 d . . .
H57 H -0.0697 0.3830 0.2759 0.078 Uiso 1 1 d R . .
C58 C 0.0539(2) 0.4821(2) 0.30604(19) 0.0632(7) Uani 1 1 d . . .
H58 H 0.0220 0.5287 0.3459 0.076 Uiso 1 1 d R . .
C59 C 0.1541(2) 0.5001(2) 0.2896(2) 0.0661(8) Uani 1 1 d . . .
H59 H 0.1923 0.5592 0.3183 0.079 Uiso 1 1 d R . .
C35 C 1.0559(5) 0.8499(6) 0.3308(10) 0.0555(9) Uani 0.50 1 d P A 1
H35A H 1.0834 0.9117 0.3234 0.083 Uiso 0.50 1 calc PR A 1
H35B H 1.0982 0.8331 0.3835 0.083 Uiso 0.50 1 calc PR A 1
H35C H 0.9811 0.8545 0.3390 0.083 Uiso 0.50 1 calc PR A 1
C36 C 1.1723(14) 0.7518(11) 0.2263(4) 0.0555(9) Uani 0.50 1 d P A 1
H36A H 1.2076 0.8089 0.2157 0.083 Uiso 0.50 1 calc PR A 1
H36B H 1.1625 0.7011 0.1715 0.083 Uiso 0.50 1 calc PR A 1
H36C H 1.2166 0.7292 0.2748 0.083 Uiso 0.50 1 calc PR A 1
C60 C 1.0888(5) 0.8709(5) 0.3332(10) 0.0555(9) Uani 0.50 1 d P A 2
H60A H 1.0219 0.8999 0.3452 0.083 Uiso 0.50 1 calc PR A 2
H60B H 1.1345 0.9174 0.3161 0.083 Uiso 0.50 1 calc PR A 2
H60C H 1.1254 0.8525 0.3872 0.083 Uiso 0.50 1 calc PR A 2
C61 C 1.1779(14) 0.7477(11) 0.2506(4) 0.0555(9) Uani 0.50 1 d P A 2
H61A H 1.2221 0.8025 0.2455 0.083 Uiso 0.50 1 calc PR A 2
H61B H 1.1794 0.6945 0.1992 0.083 Uiso 0.50 1 calc PR A 2
H61C H 1.2057 0.7273 0.3061 0.083 Uiso 0.50 1 calc PR A 2

loop_
_atom_site_aniso_label
_atom_site_aniso_U_11
_atom_site_aniso_U_22
_atom_site_aniso_U_33
_atom_site_aniso_U_23
_atom_site_aniso_U_13
_atom_site_aniso_U_12
Sc1 0.02080(17) 0.01819(17) 0.02585(18) 0.00730(13) 0.00570(13) 0.00118(12)
Si1 0.0258(3) 0.0205(3) 0.0320(3) 0.0090(2) 0.0042(2) 0.00263(19)
B1 0.0183(9) 0.0231(10) 0.0209(9) 0.0056(8) -0.0001(7) -0.0004(7)
N1 0.0224(7) 0.0221(8) 0.0313(8) 0.0080(6) 0.0051(6) 0.0017(6)
N2 0.0223(7) 0.0221(8) 0.0288(8) 0.0066(6) 0.0076(6) 0.0020(6)
N3 0.0230(7) 0.0198(7) 0.0268(8) 0.0056(6) 0.0077(6) 0.0030(6)
N4 0.0300(8) 0.0220(8) 0.0256(8) 0.0045(6) 0.0065(6) 0.0012(6)
O1 0.0385(7) 0.0195(6) 0.0249(6) 0.0074(5) 0.0078(5) 0.0042(5)
C1 0.0260(9) 0.0204(9) 0.0327(10) 0.0089(8) 0.0056(7) -0.0033(7)
C2 0.0261(9) 0.0252(9) 0.0364(10) 0.0114(8) 0.0102(8) -0.0021(7)
C3 0.0228(9) 0.0265(10) 0.0448(11) 0.0114(8) 0.0105(8) -0.0022(7)
C4 0.0238(9) 0.0259(10) 0.0437(11) 0.0115(8) 0.0003(8) -0.0040(7)
C5 0.0270(9) 0.0221(9) 0.0355(10) 0.0081(8) 0.0022(8) -0.0039(7)
C6 0.0450(12) 0.0289(10) 0.0357(11) 0.0021(9) -0.0014(9) -0.0001(9)
C7 0.0340(11) 0.0429(13) 0.0550(14) 0.0138(11) -0.0096(10) 0.0003(9)
C8 0.0292(10) 0.0424(13) 0.0629(15) 0.0135(11) 0.0176(10) 0.0070(9)
C9 0.0447(12) 0.0420(12) 0.0375(11) 0.0125(10) 0.0150(9) 0.0050(9)
C10 0.0440(12) 0.0456(13) 0.0492(13) 0.0252(11) 0.0014(10) 0.0067(10)
C11 0.0374(11) 0.0286(11) 0.0569(14) 0.0008(10) 0.0083(10) 0.0060(9)
C12 0.0234(9) 0.0263(9) 0.0244(9) 0.0102(7) 0.0053(7) 0.0022(7)
C13 0.0253(9) 0.0259(10) 0.0392(11) 0.0077(8) 0.0084(8) 0.0037(7)
C14 0.0331(10) 0.0267(10) 0.0458(12) 0.0061(9) 0.0052(9) -0.0036(8)
C15 0.0247(10) 0.0401(12) 0.0429(12) 0.0123(9) 0.0031(8) -0.0024(8)
C16 0.0239(10) 0.0413(12) 0.0494(13) 0.0055(10) 0.0102(9) 0.0069(8)
C17 0.0302(10) 0.0277(10) 0.0409(11) 0.0001(9) 0.0075(8) 0.0037(8)
C18 0.0199(8) 0.0202(9) 0.0241(9) 0.0067(7) 0.0041(7) -0.0002(6)
C19 0.0322(10) 0.0231(9) 0.0253(9) 0.0054(7) 0.0006(7) 0.0052(7)
C20 0.0306(9) 0.0238(9) 0.0226(9) 0.0026(7) 0.0006(7) -0.0012(7)
C21 0.0582(13) 0.0311(11) 0.0267(10) 0.0093(8) 0.0080(9) 0.0051(9)
C22 0.0617(14) 0.0425(13) 0.0257(10) 0.0038(9) 0.0175(10) -0.0014(10)
C23 0.0460(12) 0.0334(11) 0.0353(11) -0.0012(9) 0.0170(9) 0.0024(9)
C24 0.0392(11) 0.0240(10) 0.0370(11) 0.0048(8) 0.0118(9) 0.0050(8)
C25 0.0288(9) 0.0239(9) 0.0310(10) 0.0048(8) 0.0145(8) 0.0020(7)
C26 0.0287(10) 0.0256(10) 0.0447(11) 0.0067(9) 0.0138(8) 0.0022(8)
C27 0.0323(11) 0.0353(11) 0.0572(14) 0.0055(10) 0.0241(10) -0.0008(9)
C28 0.0531(14) 0.0451(13) 0.0412(12) 0.0092(10) 0.0278(11) -0.0053(10)
C29 0.0509(13) 0.0447(13) 0.0297(11) 0.0112(9) 0.0138(9) -0.0009(10)
C30 0.0355(10) 0.0293(10) 0.0262(10) 0.0042(8) 0.0103(8) 0.0007(8)
C31 0.0332(10) 0.0377(11) 0.0241(9) 0.0074(8) 0.0049(8) 0.0008(8)
C32 0.0460(13) 0.0476(13) 0.0423(12) 0.0160(10) 0.0023(10) 0.0050(10)
C33 0.0413(12) 0.0430(12) 0.0395(12) 0.0039(10) 0.0020(9) 0.0000(10)
C34 0.0247(10) 0.0398(12) 0.0664(15) 0.0249(11) 0.0098(10) 0.0045(9)
C37 0.0283(9) 0.0243(9) 0.0353(10) 0.0042(8) 0.0120(8) 0.0074(7)
C38 0.0291(9) 0.0183(9) 0.0343(10) 0.0046(8) 0.0075(8) 0.0049(7)
C39 0.0295(9) 0.0146(8) 0.0319(10) 0.0051(7) 0.0125(8) 0.0021(7)
C40 0.0410(11) 0.0189(9) 0.0323(10) 0.0057(8) 0.0113(8) 0.0016(8)
C41 0.0562(14) 0.0332(11) 0.0379(12) 0.0110(9) 0.0229(10) 0.0019(10)
C42 0.0449(13) 0.0378(12) 0.0536(14) 0.0088(10) 0.0315(11) -0.0004(9)
C43 0.0302(10) 0.0323(11) 0.0523(13) 0.0048(9) 0.0162(9) -0.0001(8)
C44 0.0286(9) 0.0193(9) 0.0386(11) 0.0049(8) 0.0115(8) 0.0031(7)
C45 0.0256(9) 0.0344(11) 0.0371(11) 0.0076(9) 0.0051(8) 0.0044(8)
C46 0.0454(13) 0.0472(14) 0.0500(14) 0.0130(11) 0.0006(10) 0.0119(10)
C47 0.097(2) 0.0391(14) 0.0469(15) -0.0002(11) 0.0021(14) 0.0006(13)
C48 0.0486(12) 0.0297(10) 0.0311(10) 0.0118(8) 0.0052(9) -0.0004(9)
C49 0.0563(14) 0.0438(13) 0.0460(13) 0.0095(11) 0.0027(11) 0.0142(11)
C50 0.0804(17) 0.0354(12) 0.0338(12) 0.0089(10) 0.0008(11) 0.0064(11)
C51 0.091(2) 0.108(3) 0.065(2) 0.0294(19) 0.0077(17) -0.003(2)
C52 0.081(2) 0.073(2) 0.0524(16) 0.0026(14) 0.0066(14) 0.0017(16)
C53 0.088(2) 0.0660(19) 0.0598(17) 0.0188(14) 0.0213(15) 0.0163(16)
C54 0.0581(17) 0.074(2) 0.081(2) 0.0337(17) 0.0222(15) -0.0101(14)
C55 0.089(2) 0.0584(17) 0.0612(17) 0.0198(14) 0.0241(15) 0.0063(15)
C56 0.076(2) 0.0541(16) 0.0636(17) 0.0227(14) -0.0055(15) -0.0189(14)
C57 0.0428(14) 0.092(2) 0.0675(18) 0.0436(17) -0.0001(13) -0.0091(14)
C58 0.0680(18) 0.0698(19) 0.0554(16) 0.0206(14) 0.0107(13) 0.0142(15)
C59 0.0727(19) 0.0541(16) 0.0692(18) 0.0183(14) 0.0013(15) -0.0190(14)
C35 0.0386(19) 0.079(2) 0.0462(16) 0.013(3) -0.002(4) 0.0233(12)
C36 0.0386(19) 0.079(2) 0.0462(16) 0.013(3) -0.002(4) 0.0233(12)
C60 0.0386(19) 0.079(2) 0.0462(16) 0.013(3) -0.002(4) 0.0233(12)
C61 0.0386(19) 0.079(2) 0.0462(16) 0.013(3) -0.002(4) 0.0233(12)

loop_
_atom_type_symbol
_atom_type_description
_atom_type_scat_dispersion_real
_atom_type_scat_dispersion_imag
_atom_type_scat_source
C C 0.0033 0.0016 'International Tables Vol C Tables 4.2.6.8 and 6.1.1.4'
H H 0.0000 0.0000 'International Tables Vol C Tables 4.2.6.8 and 6.1.1.4'
N N 0.0061 0.0033 'International Tables Vol C Tables 4.2.6.8 and 6.1.1.4'
B B 0.0013 0.0007 'International Tables Vol C Tables 4.2.6.8 and 6.1.1.4'
Si Si 0.0817 0.0704 'International Tables Vol C Tables 4.2.6.8 and 6.1.1.4'
Sc Sc 0.2519 0.3716 'International Tables Vol C Tables 4.2.6.8 and 6.1.1.4'
O O 0.0106 0.0060 'International Tables Vol C Tables 4.2.6.8 and 6.1.1.4'

loop_
_geom_angle_atom_site_label_1
_geom_angle_atom_site_label_2
_geom_angle_atom_site_label_3
_geom_angle
_geom_angle_site_symmetry_1
O1 Sc1 N1 119.34(6) .
O1 Sc1 N4 86.24(5) .
N1 Sc1 N4 97.00(6) .
O1 Sc1 C1 152.95(6) .
N1 Sc1 C1 72.03(6) .
N4 Sc1 C1 118.06(6) .
O1 Sc1 C2 118.31(6) .
N1 Sc1 C2 90.03(6) .
N4 Sc1 C2 146.74(6) .
C1 Sc1 C2 34.65(6) .
O1 Sc1 C5 145.74(6) .
N1 Sc1 C5 94.89(6) .
N4 Sc1 C5 91.31(6) .
C1 Sc1 C5 33.88(6) .
C2 Sc1 C5 55.62(6) .
O1 Sc1 C3 100.92(6) .
N1 Sc1 C3 122.57(6) .
N4 Sc1 C3 126.60(6) .
C1 Sc1 C3 55.92(6) .
C2 Sc1 C3 32.90(6) .
C5 Sc1 C3 54.45(6) .
O1 Sc1 C4 113.73(6) .
N1 Sc1 C4 125.85(6) .
N4 Sc1 C4 96.31(6) .
C1 Sc1 C4 55.49(6) .
C2 Sc1 C4 54.59(6) .
C5 Sc1 C4 32.61(6) .
C3 Sc1 C4 32.43(6) .
O1 Sc1 Si1 148.81(4) .
N1 Sc1 Si1 33.92(4) .
N4 Sc1 Si1 108.55(4) .
C1 Sc1 Si1 38.25(4) .
C2 Sc1 Si1 62.60(5) .
C5 Sc1 Si1 63.39(4) .
C3 Sc1 Si1 92.08(5) .
C4 Sc1 Si1 92.33(4) .
N1 Si1 C10 113.46(9) .
N1 Si1 C1 95.48(7) .
C10 Si1 C1 114.59(9) .
N1 Si1 C11 116.28(9) .
C10 Si1 C11 103.80(11) .
C1 Si1 C11 113.73(9) .
N1 Si1 Sc1 42.41(5) .
C10 Si1 Sc1 130.49(8) .
C1 Si1 Sc1 53.27(5) .
C11 Si1 Sc1 125.39(8) .
N3 B1 N2 104.35(15) .
N3 B1 C18 122.96(15) .
N2 B1 C18 132.69(16) .
C12 N1 Si1 126.27(12) .
C12 N1 Sc1 130.05(12) .
Si1 N1 Sc1 103.67(7) .
C37 N2 B1 107.85(14) .
C37 N2 C25 117.35(14) .
B1 N2 C25 134.15(15) .
C38 N3 B1 108.62(14) .
C38 N3 C39 120.02(14) .
B1 N3 C39 129.72(14) .
C24 N4 C20 118.13(16) .
C24 N4 Sc1 119.33(12) .
C20 N4 Sc1 122.35(12) .
C18 O1 Sc1 133.92(10) .
C5 C1 C2 105.87(16) .
C5 C1 Si1 124.52(14) .
C2 C1 Si1 119.74(13) .
C5 C1 Sc1 75.86(10) .
C2 C1 Sc1 72.80(10) .
Si1 C1 Sc1 88.49(7) .
C3 C2 C1 109.23(17) .
C3 C2 C9 123.81(17) .
C1 C2 C9 126.94(17) .
C3 C2 Sc1 77.71(10) .
C1 C2 Sc1 72.55(10) .
C9 C2 Sc1 115.41(12) .
C2 C3 C4 107.81(16) .
C2 C3 C8 126.26(19) .
C4 C3 C8 125.85(18) .
C2 C3 Sc1 69.39(10) .
C4 C3 Sc1 74.48(10) .
C8 C3 Sc1 124.23(13) .
C5 C4 C3 108.38(17) .
C5 C4 C7 125.74(19) .
C3 C4 C7 125.75(18) .
C5 C4 Sc1 71.58(10) .
C3 C4 Sc1 73.09(10) .
C7 C4 Sc1 124.47(13) .
C4 C5 C1 108.69(17) .
C4 C5 C6 123.30(17) .
C1 C5 C6 127.79(17) .
C4 C5 Sc1 75.81(10) .
C1 C5 Sc1 70.25(10) .
C6 C5 Sc1 124.30(13) .
C5 C6 H6A 109.5 .
C5 C6 H6B 109.5 .
H6A C6 H6B 109.5 .
C5 C6 H6C 109.5 .
H6A C6 H6C 109.5 .
H6B C6 H6C 109.5 .
C4 C7 H7A 109.5 .
C4 C7 H7B 109.5 .
H7A C7 H7B 109.5 .
C4 C7 H7C 109.5 .
H7A C7 H7C 109.5 .
H7B C7 H7C 109.5 .
C3 C8 H8A 109.4 .
C3 C8 H8B 109.5 .
H8A C8 H8B 109.5 .
C3 C8 H8C 109.5 .
H8A C8 H8C 109.5 .
H8B C8 H8C 109.5 .
C2 C9 H9A 109.5 .
C2 C9 H9B 109.5 .
H9A C9 H9B 109.5 .
C2 C9 H9C 109.5 .
H9A C9 H9C 109.5 .
H9B C9 H9C 109.5 .
Si1 C10 H10A 109.5 .
Si1 C10 H10B 109.5 .
H10A C10 H10B 109.5 .
Si1 C10 H10C 109.5 .
H10A C10 H10C 109.5 .
H10B C10 H10C 109.5 .
Si1 C11 H11A 109.5 .
Si1 C11 H11B 109.5 .
H11A C11 H11B 109.5 .
Si1 C11 H11C 109.5 .
H11A C11 H11C 109.5 .
H11B C11 H11C 109.5 .
N1 C12 C13 120.57(16) .
N1 C12 C17 122.98(16) .
C13 C12 C17 116.45(16) .
C14 C13 C12 121.58(17) .
C14 C13 H13 119.2 .
C12 C13 H13 119.2 .
C15 C14 C13 120.82(18) .
C15 C14 H14 119.6 .
C13 C14 H14 119.6 .
C16 C15 C14 118.56(18) .
C16 C15 H15 120.7 .
C14 C15 H15 120.7 .
C15 C16 C17 121.08(18) .
C15 C16 H16 119.4 .
C17 C16 H16 119.5 .
C16 C17 C12 121.49(18) .
C16 C17 H17 119.2 .
C12 C17 H17 119.3 .
O1 C18 C19 108.92(14) .
O1 C18 B1 115.80(14) .
C19 C18 B1 111.64(14) .
O1 C18 H18 106.7 .
C19 C18 H18 106.7 .
B1 C18 H18 106.6 .
C20 C19 C18 114.00(14) .
C20 C19 H19A 108.7 .
C18 C19 H19A 108.7 .
C20 C19 H19B 108.8 .
C18 C19 H19B 108.8 .
H19A C19 H19B 107.6 .
N4 C20 C21 120.24(17) .
N4 C20 C19 118.58(15) .
C21 C20 C19 121.16(17) .
C22 C21 C20 120.61(19) .
C22 C21 H21 119.7 .
C20 C21 H21 119.7 .
C23 C22 C21 119.10(19) .
C23 C22 H22 120.4 .
C21 C22 H22 120.5 .
C22 C23 C24 118.02(19) .
C22 C23 H23 121.0 .
C24 C23 H23 121.0 .
N4 C24 C23 123.87(19) .
N4 C24 H24 118.1 .
C23 C24 H24 118.1 .
C30 C25 C26 122.03(17) .
C30 C25 N2 119.28(16) .
C26 C25 N2 118.36(17) .
C27 C26 C25 117.36(19) .
C27 C26 C34 121.22(18) .
C25 C26 C34 121.37(17) .
C28 C27 C26 121.36(19) .
C28 C27 H27 119.3 .
C26 C27 H27 119.3 .
C29 C28 C27 120.25(19) .
C29 C28 H28 119.9 .
C27 C28 H28 119.9 .
C28 C29 C30 121.1(2) .
C28 C29 H29 119.5 .
C30 C29 H29 119.5 .
C29 C30 C25 117.88(18) .
C29 C30 C31 120.59(18) .
C25 C30 C31 121.43(16) .
C30 C31 C32 113.86(17) .
C30 C31 C33 109.68(16) .
C32 C31 C33 110.91(17) .
C30 C31 H31 107.4 .
C32 C31 H31 107.4 .
C33 C31 H31 107.4 .
C31 C32 H32A 109.5 .
C31 C32 H32B 109.5 .
H32A C32 H32B 109.5 .
C31 C32 H32C 109.5 .
H32A C32 H32C 109.5 .
H32B C32 H32C 109.5 .
C31 C33 H33A 109.5 .
C31 C33 H33B 109.5 .
H33A C33 H33B 109.5 .
C31 C33 H33C 109.5 .
H33A C33 H33C 109.5 .
H33B C33 H33C 109.5 .
C35 C34 C26 109.9(5) .
C35 C34 C61 111.4(4) .
C26 C34 C61 120.8(3) .
C35 C34 C36 120.3(7) .
C26 C34 C36 106.2(3) .
C61 C34 C36 14.6(4) .
C35 C34 C60 17.7(5) .
C26 C34 C60 110.8(5) .
C61 C34 C60 97.5(7) .
C36 C34 C60 104.3(6) .
C35 C34 H34 100.1 .
C26 C34 H34 108.1 .
C61 C34 H34 104.3 .
C36 C34 H34 111.8 .
C60 C34 H34 115.3 .
C38 C37 N2 110.08(15) .
C38 C37 H37 125.0 .
N2 C37 H37 125.0 .
C37 C38 N3 109.10(16) .
C37 C38 H38 125.4 .
N3 C38 H38 125.5 .
C40 C39 C44 121.87(16) .
C40 C39 N3 120.04(16) .
C44 C39 N3 118.04(16) .
C41 C40 C39 117.90(18) .
C41 C40 C48 120.90(18) .
C39 C40 C48 121.10(17) .
C42 C41 C40 120.9(2) .
C42 C41 H41 119.5 .
C40 C41 H41 119.6 .
C43 C42 C41 120.36(18) .
C43 C42 H42 119.8 .
C41 C42 H42 119.8 .
C42 C43 C44 121.3(2) .
C42 C43 H43 119.4 .
C44 C43 H43 119.3 .
C43 C44 C39 117.66(18) .
C43 C44 C45 120.19(18) .
C39 C44 C45 122.12(16) .
C44 C45 C47 111.89(18) .
C44 C45 C46 112.26(17) .
C47 C45 C46 110.56(19) .
C44 C45 H45 107.3 .
C47 C45 H45 107.3 .
C46 C45 H45 107.3 .
C45 C46 H46A 109.5 .
C45 C46 H46B 109.5 .
H46A C46 H46B 109.5 .
C45 C46 H46C 109.5 .
H46A C46 H46C 109.5 .
H46B C46 H46C 109.5 .
C45 C47 H47A 109.5 .
C45 C47 H47B 109.5 .
H47A C47 H47B 109.5 .
C45 C47 H47C 109.5 .
H47A C47 H47C 109.5 .
H47B C47 H47C 109.5 .
C40 C48 C49 110.80(17) .
C40 C48 C50 113.27(18) .
C49 C48 C50 109.41(18) .
C40 C48 H48 107.7 .
C49 C48 H48 107.7 .
C50 C48 H48 107.7 .
C48 C49 H49A 109.5 .
C48 C49 H49B 109.5 .
H49A C49 H49B 109.5 .
C48 C49 H49C 109.5 .
H49A C49 H49C 109.5 .
H49B C49 H49C 109.5 .
C48 C50 H50A 109.5 .
C48 C50 H50B 109.5 .
H50A C50 H50B 109.5 .
C48 C50 H50C 109.5 .
H50A C50 H50C 109.5 .
H50B C50 H50C 109.5 .
C52 C51 H51A 109.5 .
C52 C51 H51B 109.5 .
H51A C51 H51B 109.5 .
C52 C51 H51C 109.4 .
H51A C51 H51C 109.5 .
H51B C51 H51C 109.5 .
C51 C52 C53 112.4(3) .
C51 C52 H52A 109.1 .
C53 C52 H52A 109.1 .
C51 C52 H52B 109.1 .
C53 C52 H52B 109.1 .
H52A C52 H52B 107.9 .
C53 C53 C52 114.2(3) 2_765
C53 C53 H53A 108.7 2_765
C52 C53 H53A 108.7 .
C53 C53 H53B 108.7 2_765
C52 C53 H53B 108.7 .
H53A C53 H53B 107.6 .
C55 C54 C59 120.3(3) .
C55 C54 H54 119.8 .
C59 C54 H54 119.9 .
C54 C55 C56 119.9(3) .
C54 C55 H55 120.1 .
C56 C55 H55 120.0 .
C57 C56 C55 120.1(3) .
C57 C56 H56 119.9 .
C55 C56 H56 119.9 .
C56 C57 C58 120.2(3) .
C56 C57 H57 119.9 .
C58 C57 H57 119.9 .
C59 C58 C57 119.5(3) .
C59 C58 H58 120.3 .
C57 C58 H58 120.2 .
C54 C59 C58 120.0(3) .
C54 C59 H59 120.0 .
C58 C59 H59 120.0 .
C34 C35 H35A 109.5 .
C34 C35 H35B 109.5 .
C34 C35 H35C 109.5 .
C34 C36 H36A 109.5 .
C34 C36 H36B 109.5 .
C34 C36 H36C 109.5 .
C34 C60 H60A 109.5 .
C34 C60 H60B 109.5 .
H60A C60 H60B 109.5 .
C34 C60 H60C 109.5 .
H60A C60 H60C 109.5 .
H60B C60 H60C 109.5 .
C34 C61 H61A 109.5 .
C34 C61 H61B 109.5 .
H61A C61 H61B 109.5 .
C34 C61 H61C 109.5 .
H61A C61 H61C 109.5 .
H61B C61 H61C 109.5 .

loop_
_geom_bond_atom_site_label_1
_geom_bond_atom_site_label_2
_geom_bond_distance
_geom_bond_site_symmetry_2
Sc1 O1 1.9175(12) .
Sc1 N1 2.0947(15) .
Sc1 N4 2.2811(15) .
Sc1 C1 2.4195(17) .
Sc1 C2 2.4229(18) .
Sc1 C5 2.4929(18) .
Sc1 C3 2.5293(17) .
Sc1 C4 2.5473(18) .
Sc1 Si1 3.0179(6) .
Si1 N1 1.7333(15) .
Si1 C10 1.864(2) .
Si1 C1 1.8689(19) .
Si1 C11 1.873(2) .
B1 N3 1.434(2) .
B1 N2 1.438(2) .
B1 C18 1.595(3) .
N1 C12 1.397(2) .
N2 C37 1.405(2) .
N2 C25 1.445(2) .
N3 C38 1.403(2) .
N3 C39 1.437(2) .
N4 C24 1.347(2) .
N4 C20 1.352(2) .
O1 C18 1.412(2) .
C1 C5 1.433(3) .
C1 C2 1.442(3) .
C2 C3 1.406(3) .
C2 C9 1.511(3) .
C3 C4 1.418(3) .
C3 C8 1.497(3) .
C4 C5 1.416(3) .
C4 C7 1.509(3) .
C5 C6 1.507(3) .
C6 H6A 0.9800 .
C6 H6B 0.9800 .
C6 H6C 0.9800 .
C7 H7A 0.9800 .
C7 H7B 0.9800 .
C7 H7C 0.9800 .
C8 H8A 0.9800 .
C8 H8B 0.9800 .
C8 H8C 0.9800 .
C9 H9A 0.9800 .
C9 H9B 0.9800 .
C9 H9C 0.9800 .
C10 H10A 0.9800 .
C10 H10B 0.9800 .
C10 H10C 0.9800 .
C11 H11A 0.9800 .
C11 H11B 0.9800 .
C11 H11C 0.9800 .
C12 C13 1.399(3) .
C12 C17 1.403(3) .
C13 C14 1.384(3) .
C13 H13 0.9500 .
C14 C15 1.382(3) .
C14 H14 0.9500 .
C15 C16 1.374(3) .
C15 H15 0.9500 .
C16 C17 1.382(3) .
C16 H16 0.9500 .
C17 H17 0.9500 .
C18 C19 1.550(2) .
C18 H18 1.0000 .
C19 C20 1.506(3) .
C19 H19A 0.9900 .
C19 H19B 0.9900 .
C20 C21 1.392(3) .
C21 C22 1.378(3) .
C21 H21 0.9500 .
C22 C23 1.370(3) .
C22 H22 0.9500 .
C23 C24 1.378(3) .
C23 H23 0.9500 .
C24 H24 0.9500 .
C25 C30 1.397(3) .
C25 C26 1.404(3) .
C26 C27 1.396(3) .
C26 C34 1.521(3) .
C27 C28 1.376(3) .
C27 H27 0.9500 .
C28 C29 1.374(3) .
C28 H28 0.9500 .
C29 C30 1.396(3) .
C29 H29 0.9500 .
C30 C31 1.522(3) .
C31 C32 1.523(3) .
C31 C33 1.530(3) .
C31 H31 1.0000 .
C32 H32A 0.9800 .
C32 H32B 0.9800 .
C32 H32C 0.9800 .
C33 H33A 0.9800 .
C33 H33B 0.9800 .
C33 H33C 0.9800 .
C34 C35 1.439(11) .
C34 C61 1.529(14) .
C34 C36 1.537(15) .
C34 C60 1.617(10) .
C34 H34 1.0000 .
C37 C38 1.327(3) .
C37 H37 0.9500 .
C38 H38 0.9500 .
C39 C40 1.402(3) .
C39 C44 1.404(3) .
C40 C41 1.394(3) .
C40 C48 1.518(3) .
C41 C42 1.383(3) .
C41 H41 0.9500 .
C42 C43 1.373(3) .
C42 H42 0.9500 .
C43 C44 1.395(3) .
C43 H43 0.9500 .
C44 C45 1.517(3) .
C45 C47 1.520(3) .
C45 C46 1.520(3) .
C45 H45 1.0000 .
C46 H46A 0.9800 .
C46 H46B 0.9800 .
C46 H46C 0.9800 .
C47 H47A 0.9800 .
C47 H47B 0.9800 .
C47 H47C 0.9800 .
C48 C49 1.527(3) .
C48 C50 1.528(3) .
C48 H48 1.0000 .
C49 H49A 0.9800 .
C49 H49B 0.9800 .
C49 H49C 0.9800 .
C50 H50A 0.9800 .
C50 H50B 0.9800 .
C50 H50C 0.9800 .
C51 C52 1.499(4) .
C51 H51A 0.9800 .
C51 H51B 0.9800 .
C51 H51C 0.9800 .
C52 C53 1.502(4) .
C52 H52A 0.9900 .
C52 H52B 0.9900 .
C53 C53 1.498(6) 2_765
C53 H53A 0.9900 .
C53 H53B 0.9900 .
C54 C55 1.363(4) .
C54 C59 1.364(4) .
C54 H54 0.9500 .
C55 C56 1.363(4) .
C55 H55 0.9500 .
C56 C57 1.362(4) .
C56 H56 0.9500 .
C57 C58 1.373(4) .
C57 H57 0.9500 .
C58 C59 1.369(4) .
C58 H58 0.9500 .
C59 H59 0.9500 .
C35 H35A 0.9800 .
C35 H35B 0.9800 .
C35 H35C 0.9800 .
C36 H36A 0.9800 .
C36 H36B 0.9800 .
C36 H36C 0.9800 .
C60 H60A 0.9800 .
C60 H60B 0.9800 .
C60 H60C 0.9800 .
C61 H61A 0.9800 .
C61 H61B 0.9800 .
C61 H61C 0.9800 .

loop_
_geom_torsion_atom_site_label_1
_geom_torsion_atom_site_label_2
_geom_torsion_atom_site_label_3
_geom_torsion_atom_site_label_4
_geom_torsion
_geom_torsion_site_symmetry_4
O1 Sc1 Si1 N1 40.46(11) .
N4 Sc1 Si1 N1 -74.42(8) .
C1 Sc1 Si1 N1 173.50(10) .
C2 Sc1 Si1 N1 140.53(9) .
C5 Sc1 Si1 N1 -156.31(9) .
C3 Sc1 Si1 N1 155.68(9) .
C4 Sc1 Si1 N1 -171.87(9) .
O1 Sc1 Si1 C10 -40.43(13) .
N1 Sc1 Si1 C10 -80.88(12) .
N4 Sc1 Si1 C10 -155.30(11) .
C1 Sc1 Si1 C10 92.61(12) .
C2 Sc1 Si1 C10 59.65(11) .
C5 Sc1 Si1 C10 122.81(11) .
C3 Sc1 Si1 C10 74.80(11) .
C4 Sc1 Si1 C10 107.25(11) .
O1 Sc1 Si1 C1 -133.04(10) .
N1 Sc1 Si1 C1 -173.50(10) .
N4 Sc1 Si1 C1 112.08(8) .
C2 Sc1 Si1 C1 -32.96(9) .
C5 Sc1 Si1 C1 30.19(9) .
C3 Sc1 Si1 C1 -17.82(8) .
C4 Sc1 Si1 C1 14.64(8) .
O1 Sc1 Si1 C11 132.03(11) .
N1 Sc1 Si1 C11 91.58(11) .
N4 Sc1 Si1 C11 17.15(9) .
C1 Sc1 Si1 C11 -94.93(11) .
C2 Sc1 Si1 C11 -127.89(10) .
C5 Sc1 Si1 C11 -64.74(10) .
C3 Sc1 Si1 C11 -112.75(10) .
C4 Sc1 Si1 C11 -80.29(10) .
C10 Si1 N1 C12 -53.62(17) .
C1 Si1 N1 C12 -173.45(15) .
C11 Si1 N1 C12 66.66(17) .
Sc1 Si1 N1 C12 -178.68(19) .
C10 Si1 N1 Sc1 125.06(9) .
C1 Si1 N1 Sc1 5.23(8) .
C11 Si1 N1 Sc1 -114.65(9) .
O1 Sc1 N1 C12 21.29(17) .
N4 Sc1 N1 C12 -68.33(15) .
C1 Sc1 N1 C12 174.39(16) .
C2 Sc1 N1 C12 144.26(15) .
C5 Sc1 N1 C12 -160.25(15) .
C3 Sc1 N1 C12 149.38(14) .
C4 Sc1 N1 C12 -171.34(14) .
Si1 Sc1 N1 C12 178.6(2) .
O1 Sc1 N1 Si1 -157.33(6) .
N4 Sc1 N1 Si1 113.06(7) .
C1 Sc1 N1 Si1 -4.23(7) .
C2 Sc1 N1 Si1 -34.35(8) .
C5 Sc1 N1 Si1 21.13(8) .
C3 Sc1 N1 Si1 -29.24(10) .
C4 Sc1 N1 Si1 10.04(11) .
N3 B1 N2 C37 0.16(18) .
C18 B1 N2 C37 179.82(18) .
N3 B1 N2 C25 170.29(17) .
C18 B1 N2 C25 -10.0(3) .
N2 B1 N3 C38 -0.42(18) .
C18 B1 N3 C38 179.87(15) .
N2 B1 N3 C39 -165.46(16) .
C18 B1 N3 C39 14.8(3) .
O1 Sc1 N4 C24 -150.70(14) .
N1 Sc1 N4 C24 -31.58(14) .
C1 Sc1 N4 C24 41.76(15) .
C2 Sc1 N4 C24 69.27(18) .
C5 Sc1 N4 C24 63.51(14) .
C3 Sc1 N4 C24 108.49(14) .
C4 Sc1 N4 C24 95.81(14) .
Si1 Sc1 N4 C24 1.22(14) .
O1 Sc1 N4 C20 24.24(13) .
N1 Sc1 N4 C20 143.36(13) .
C1 Sc1 N4 C20 -143.30(13) .
C2 Sc1 N4 C20 -115.80(15) .
C5 Sc1 N4 C20 -121.56(14) .
C3 Sc1 N4 C20 -76.58(15) .
C4 Sc1 N4 C20 -89.25(14) .
Si1 Sc1 N4 C20 176.15(12) .
N1 Sc1 O1 C18 -102.17(15) .
N4 Sc1 O1 C18 -6.25(15) .
C1 Sc1 O1 C18 149.00(15) .
C2 Sc1 O1 C18 150.17(14) .
C5 Sc1 O1 C18 80.56(18) .
C3 Sc1 O1 C18 120.32(15) .
C4 Sc1 O1 C18 88.99(15) .
Si1 Sc1 O1 C18 -126.71(13) .
N1 Si1 C1 C5 -76.06(16) .
C10 Si1 C1 C5 165.01(15) .
C11 Si1 C1 C5 45.81(18) .
Sc1 Si1 C1 C5 -71.66(14) .
N1 Si1 C1 C2 64.75(15) .
C10 Si1 C1 C2 -54.18(17) .
C11 Si1 C1 C2 -173.38(14) .
Sc1 Si1 C1 C2 69.16(13) .
N1 Si1 C1 Sc1 -4.40(7) .
C10 Si1 C1 Sc1 -123.34(9) .
C11 Si1 C1 Sc1 117.47(9) .
O1 Sc1 C1 C5 -110.10(15) .
N1 Sc1 C1 C5 130.05(11) .
N4 Sc1 C1 C5 41.64(12) .
C2 Sc1 C1 C5 -111.91(15) .
C3 Sc1 C1 C5 -75.42(11) .
C4 Sc1 C1 C5 -35.92(10) .
Si1 Sc1 C1 C5 126.24(13) .
O1 Sc1 C1 C2 1.81(19) .
N1 Sc1 C1 C2 -118.04(11) .
N4 Sc1 C1 C2 153.55(10) .
C5 Sc1 C1 C2 111.91(15) .
C3 Sc1 C1 C2 36.48(10) .
C4 Sc1 C1 C2 75.99(11) .
Si1 Sc1 C1 C2 -121.85(13) .
O1 Sc1 C1 Si1 123.66(11) .
N1 Sc1 C1 Si1 3.81(6) .
N4 Sc1 C1 Si1 -84.60(8) .
C2 Sc1 C1 Si1 121.85(13) .
C5 Sc1 C1 Si1 -126.24(13) .
C3 Sc1 C1 Si1 158.33(10) .
C4 Sc1 C1 Si1 -162.16(10) .
C5 C1 C2 C3 -0.48(19) .
Si1 C1 C2 C3 -147.71(13) .
Sc1 C1 C2 C3 -69.76(12) .
C5 C1 C2 C9 178.33(17) .
Si1 C1 C2 C9 31.1(2) .
Sc1 C1 C2 C9 109.05(18) .
C5 C1 C2 Sc1 69.28(12) .
Si1 C1 C2 Sc1 -77.95(11) .
O1 Sc1 C2 C3 -64.11(13) .
N1 Sc1 C2 C3 172.05(11) .
N4 Sc1 C2 C3 69.16(16) .
C1 Sc1 C2 C3 114.95(16) .
C5 Sc1 C2 C3 76.15(12) .
C4 Sc1 C2 C3 36.14(11) .
Si1 Sc1 C2 C3 151.27(12) .
O1 Sc1 C2 C1 -179.07(10) .
N1 Sc1 C2 C1 57.10(11) .
N4 Sc1 C2 C1 -45.79(16) .
C5 Sc1 C2 C1 -38.81(10) .
C3 Sc1 C2 C1 -114.95(16) .
C4 Sc1 C2 C1 -78.81(11) .
Si1 Sc1 C2 C1 36.32(9) .
O1 Sc1 C2 C9 57.69(15) .
N1 Sc1 C2 C9 -66.15(14) .
N4 Sc1 C2 C9 -169.03(12) .
C1 Sc1 C2 C9 -123.24(19) .
C5 Sc1 C2 C9 -162.05(16) .
C3 Sc1 C2 C9 121.81(19) .
C4 Sc1 C2 C9 157.94(17) .
Si1 Sc1 C2 C9 -86.92(14) .
C1 C2 C3 C4 1.3(2) .
C9 C2 C3 C4 -177.60(17) .
Sc1 C2 C3 C4 -65.10(13) .
C1 C2 C3 C8 -175.65(17) .
C9 C2 C3 C8 5.5(3) .
Sc1 C2 C3 C8 117.99(18) .
C1 C2 C3 Sc1 66.35(12) .
C9 C2 C3 Sc1 -112.50(18) .
O1 Sc1 C3 C2 126.23(11) .
N1 Sc1 C3 C2 -9.45(14) .
N4 Sc1 C3 C2 -140.33(11) .
C1 Sc1 C3 C2 -38.50(11) .
C5 Sc1 C3 C2 -80.04(12) .
C4 Sc1 C3 C2 -116.33(16) .
Si1 Sc1 C3 C2 -25.28(11) .
O1 Sc1 C3 C4 -117.44(11) .
N1 Sc1 C3 C4 106.88(12) .
N4 Sc1 C3 C4 -24.00(13) .
C1 Sc1 C3 C4 77.84(12) .
C2 Sc1 C3 C4 116.33(16) .
C5 Sc1 C3 C4 36.29(11) .
Si1 Sc1 C3 C4 91.06(11) .
O1 Sc1 C3 C8 5.67(18) .
N1 Sc1 C3 C8 -130.01(17) .
N4 Sc1 C3 C8 99.11(18) .
C1 Sc1 C3 C8 -159.1(2) .
C2 Sc1 C3 C8 -120.6(2) .
C5 Sc1 C3 C8 159.4(2) .
C4 Sc1 C3 C8 123.1(2) .
Si1 Sc1 C3 C8 -145.83(17) .
C2 C3 C4 C5 -1.6(2) .
C8 C3 C4 C5 175.37(17) .
Sc1 C3 C4 C5 -63.32(13) .
C2 C3 C4 C7 -177.56(18) .
C8 C3 C4 C7 -0.6(3) .
Sc1 C3 C4 C7 120.67(19) .
C2 C3 C4 Sc1 61.77(12) .
C8 C3 C4 Sc1 -121.30(18) .
O1 Sc1 C4 C5 -171.18(10) .
N1 Sc1 C4 C5 20.83(14) .
N4 Sc1 C4 C5 -82.53(11) .
C1 Sc1 C4 C5 37.37(11) .
C2 Sc1 C4 C5 79.97(12) .
C3 Sc1 C4 C5 116.65(16) .
Si1 Sc1 C4 C5 26.42(11) .
O1 Sc1 C4 C3 72.17(12) .
N1 Sc1 C4 C3 -95.82(12) .
N4 Sc1 C4 C3 160.82(11) .
C1 Sc1 C4 C3 -79.28(12) .
C2 Sc1 C4 C3 -36.68(11) .
C5 Sc1 C4 C3 -116.65(16) .
Si1 Sc1 C4 C3 -90.23(11) .
O1 Sc1 C4 C7 -49.97(19) .
N1 Sc1 C4 C7 142.04(16) .
N4 Sc1 C4 C7 38.68(18) .
C1 Sc1 C4 C7 158.6(2) .
C2 Sc1 C4 C7 -158.8(2) .
C5 Sc1 C4 C7 121.2(2) .
C3 Sc1 C4 C7 -122.1(2) .
Si1 Sc1 C4 C7 147.63(17) .
C3 C4 C5 C1 1.3(2) .
C7 C4 C5 C1 177.27(18) .
Sc1 C4 C5 C1 -63.04(12) .
C3 C4 C5 C6 -173.73(17) .
C7 C4 C5 C6 2.3(3) .
Sc1 C4 C5 C6 121.97(18) .
C3 C4 C5 Sc1 64.30(13) .
C7 C4 C5 Sc1 -119.70(19) .
C2 C1 C5 C4 -0.48(19) .
Si1 C1 C5 C4 144.75(14) .
Sc1 C1 C5 C4 66.65(13) .
C2 C1 C5 C6 174.22(18) .
Si1 C1 C5 C6 -40.5(3) .
Sc1 C1 C5 C6 -118.64(19) .
C2 C1 C5 Sc1 -67.13(11) .
Si1 C1 C5 Sc1 78.10(12) .
O1 Sc1 C5 C4 14.43(17) .
N1 Sc1 C5 C4 -163.18(11) .
N4 Sc1 C5 C4 99.68(11) .
C1 Sc1 C5 C4 -116.23(16) .
C2 Sc1 C5 C4 -76.50(12) .
C3 Sc1 C5 C4 -36.09(11) .
Si1 Sc1 C5 C4 -150.18(12) .
O1 Sc1 C5 C1 130.66(12) .
N1 Sc1 C5 C1 -46.95(11) .
N4 Sc1 C5 C1 -144.09(11) .
C2 Sc1 C5 C1 39.73(10) .
C3 Sc1 C5 C1 80.14(12) .
C4 Sc1 C5 C1 116.23(16) .
Si1 Sc1 C5 C1 -33.95(9) .
O1 Sc1 C5 C6 -106.44(16) .
N1 Sc1 C5 C6 75.95(16) .
N4 Sc1 C5 C6 -21.19(16) .
C1 Sc1 C5 C6 122.9(2) .
C2 Sc1 C5 C6 162.63(18) .
C3 Sc1 C5 C6 -156.97(18) .
C4 Sc1 C5 C6 -120.9(2) .
Si1 Sc1 C5 C6 88.95(15) .
Si1 N1 C12 C13 143.57(15) .
Sc1 N1 C12 C13 -34.8(2) .
Si1 N1 C12 C17 -36.7(2) .
Sc1 N1 C12 C17 144.92(15) .
N1 C12 C13 C14 -178.96(17) .
C17 C12 C13 C14 1.3(3) .
C12 C13 C14 C15 -0.7(3) .
C13 C14 C15 C16 -0.3(3) .
C14 C15 C16 C17 0.7(3) .
C15 C16 C17 C12 0.0(3) .
N1 C12 C17 C16 179.34(19) .
C13 C12 C17 C16 -1.0(3) .
Sc1 O1 C18 C19 -33.7(2) .
Sc1 O1 C18 B1 -160.48(12) .
N3 B1 C18 O1 -159.20(15) .
N2 B1 C18 O1 21.2(3) .
N3 B1 C18 C19 75.4(2) .
N2 B1 C18 C19 -104.2(2) .
O1 C18 C19 C20 69.73(19) .
B1 C18 C19 C20 -161.16(15) .
C24 N4 C20 C21 -1.7(3) .
Sc1 N4 C20 C21 -176.68(14) .
C24 N4 C20 C19 176.98(16) .
Sc1 N4 C20 C19 2.0(2) .
C18 C19 C20 N4 -53.5(2) .
C18 C19 C20 C21 125.15(19) .
N4 C20 C21 C22 0.4(3) .
C19 C20 C21 C22 -178.19(19) .
C20 C21 C22 C23 0.6(3) .
C21 C22 C23 C24 -0.4(3) .
C20 N4 C24 C23 2.0(3) .
Sc1 N4 C24 C23 177.11(16) .
C22 C23 C24 N4 -0.9(3) .
C37 N2 C25 C30 103.25(19) .
B1 N2 C25 C30 -66.2(3) .
C37 N2 C25 C26 -70.3(2) .
B1 N2 C25 C26 120.3(2) .
C30 C25 C26 C27 -1.9(3) .
N2 C25 C26 C27 171.45(16) .
C30 C25 C26 C34 175.67(18) .
N2 C25 C26 C34 -11.0(3) .
C25 C26 C27 C28 2.5(3) .
C34 C26 C27 C28 -175.09(19) .
C26 C27 C28 C29 -0.8(3) .
C27 C28 C29 C30 -1.6(3) .
C28 C29 C30 C25 2.2(3) .
C28 C29 C30 C31 -174.28(19) .
C26 C25 C30 C29 -0.4(3) .
N2 C25 C30 C29 -173.63(17) .
C26 C25 C30 C31 176.04(17) .
N2 C25 C30 C31 2.8(3) .
C29 C30 C31 C32 -32.5(3) .
C25 C30 C31 C32 151.20(18) .
C29 C30 C31 C33 92.4(2) .
C25 C30 C31 C33 -83.9(2) .
C27 C26 C34 C35 104.3(4) .
C25 C26 C34 C35 -73.1(4) .
C27 C26 C34 C61 -27.5(9) .
C25 C26 C34 C61 155.0(8) .
C27 C26 C34 C36 -27.3(7) .
C25 C26 C34 C36 155.3(7) .
C27 C26 C34 C60 85.4(4) .
C25 C26 C34 C60 -92.0(4) .
B1 N2 C37 C38 0.2(2) .
C25 N2 C37 C38 -171.87(16) .
N2 C37 C38 N3 -0.4(2) .
B1 N3 C38 C37 0.5(2) .
C39 N3 C38 C37 167.29(16) .
C38 N3 C39 C40 90.6(2) .
B1 N3 C39 C40 -105.8(2) .
C38 N3 C39 C44 -87.0(2) .
B1 N3 C39 C44 76.6(2) .
C44 C39 C40 C41 -0.9(3) .
N3 C39 C40 C41 -178.39(16) .
C44 C39 C40 C48 175.52(16) .
N3 C39 C40 C48 -2.0(2) .
C39 C40 C41 C42 -0.2(3) .
C48 C40 C41 C42 -176.54(19) .
C40 C41 C42 C43 0.5(3) .
C41 C42 C43 C44 0.2(3) .
C42 C43 C44 C39 -1.2(3) .
C42 C43 C44 C45 177.15(18) .
C40 C39 C44 C43 1.5(3) .
N3 C39 C44 C43 179.08(16) .
C40 C39 C44 C45 -176.77(16) .
N3 C39 C44 C45 0.8(2) .
C43 C44 C45 C47 -58.7(2) .
C39 C44 C45 C47 119.5(2) .
C43 C44 C45 C46 66.3(2) .
C39 C44 C45 C46 -115.5(2) .
C41 C40 C48 C49 82.2(2) .
C39 C40 C48 C49 -94.1(2) .
C41 C40 C48 C50 -41.2(3) .
C39 C40 C48 C50 142.54(18) .
C51 C52 C53 C53 -175.9(3) 2_765
C59 C54 C55 C56 -1.0(5) .
C54 C55 C56 C57 0.6(4) .
C55 C56 C57 C58 0.2(4) .
C56 C57 C58 C59 -0.6(4) .
C55 C54 C59 C58 0.5(5) .
C57 C58 C59 C54 0.3(4) .
